data_4120474
loop_
_publ_author_name
'Izumiseki, Atsuto'
'Yamamoto, Hisashi'

_publ_section_title
;
 Intermolecular/Intramolecular sequential aldol reaction.
;
_journal_issue 4
_journal_name_full 'Journal of the American Chemical Society'
_journal_page_first 1308
_journal_page_last 1311
_journal_paper_doi 10.1021/ja413008a
_journal_volume 136
_journal_year 2014
_chemical_formula_moiety 'C17 H19 Cl O2'
_chemical_formula_sum 'C17 H19 Cl O2'
_chemical_formula_weight 290.79
_space_group_IT_number 14
_symmetry_cell_setting monoclinic
_symmetry_Int_Tables_number 14
_symmetry_space_group_name_Hall '-P 2yn'
_symmetry_space_group_name_H-M 'P 1 21/n 1'
_atom_sites_solution_hydrogens geom
_atom_sites_solution_primary direct
_atom_sites_solution_secondary difmap
_cell_angle_alpha 90.0000
_cell_angle_beta 106.84(3)
_cell_angle_gamma 90.0000
_cell_formula_units_Z 4
_cell_length_a 12.453(8)
_cell_length_b 6.088(3)
_cell_length_c 19.577(15)
_cell_measurement_reflns_used 3388
_cell_measurement_temperature 173
_cell_measurement_theta_max 27.49
_cell_measurement_theta_min 3.13
_cell_volume 1420.6(16)
_computing_cell_refinement DTREK
_computing_data_collection DTREK
_computing_data_reduction DTREK
_computing_molecular_graphics 'CrystalStructure 4.0'
_computing_publication_material 'CrystalStructure 4.0 (Rigaku, 2010)'
_computing_structure_refinement 'SHELXL97 (Sheldrick, 2008)'
_computing_structure_solution 'SIR2004 (Burla, et al., 2005)'
_diffrn_ambient_temperature 173
_diffrn_detector_area_resol_mean 6.849
_diffrn_measured_fraction_theta_full 0.989
_diffrn_measured_fraction_theta_max 0.989
_diffrn_measurement_device_type 'Rigaku XtaLAB mini'
_diffrn_measurement_method \w
_diffrn_radiation_type 'Mo K\a'
_diffrn_radiation_wavelength 0.71075
_diffrn_reflns_av_R_equivalents 0.0706
_diffrn_reflns_limit_h_max 16
_diffrn_reflns_limit_h_min -16
_diffrn_reflns_limit_k_max 7
_diffrn_reflns_limit_k_min -7
_diffrn_reflns_limit_l_max 25
_diffrn_reflns_limit_l_min -25
_diffrn_reflns_number 12433
_diffrn_reflns_theta_full 27.67
_diffrn_reflns_theta_max 27.67
_diffrn_standards_number 0
_exptl_absorpt_coefficient_mu 0.267
_exptl_absorpt_correction_T_max 0.984
_exptl_absorpt_correction_T_min 0.705
_exptl_absorpt_correction_type multi-scan
_exptl_absorpt_process_details 'REQAB (Rigaku, 1998)'
_exptl_crystal_colour colorless
_exptl_crystal_density_diffrn 1.359
_exptl_crystal_density_method 'not measured'
_exptl_crystal_description block
_exptl_crystal_F_000 616.00
_exptl_crystal_size_max 0.100
_exptl_crystal_size_mid 0.060
_exptl_crystal_size_min 0.060
_refine_diff_density_max 0.260
_refine_diff_density_min -0.480
_refine_ls_extinction_method none
_refine_ls_goodness_of_fit_ref 1.067
_refine_ls_hydrogen_treatment mixed
_refine_ls_number_parameters 249
_refine_ls_number_reflns 3281
_refine_ls_number_restraints 0
_refine_ls_R_factor_gt 0.0572
_refine_ls_shift/su_max 0.000
_refine_ls_structure_factor_coef Fsqd
_refine_ls_weighting_details 'w = 1/[\s^2^(Fo^2^)+(0.0627P)^2^+0.0000P] where P=(Fo^2^+2Fc^2^)/3'
_refine_ls_weighting_scheme calc
_refine_ls_wR_factor_ref 0.1576
_reflns_number_gt 2474
_reflns_number_total 3281
_reflns_threshold_expression F^2^>2.0\s(F^2^)
_cod_data_source_file ja413008a_si_008.cif
_cod_data_source_block 830
_cod_database_code 4120474

loop_
_symmetry_equiv_pos_site_id
_symmetry_equiv_pos_as_xyz
1 +X,+Y,+Z
2 1/2-X,1/2+Y,1/2-Z
3 -X,-Y,-Z
4 1/2+X,1/2-Y,1/2+Z

loop_
_atom_site_label
_atom_site_type_symbol
_atom_site_fract_x
_atom_site_fract_y
_atom_site_fract_z
_atom_site_U_iso_or_equiv
_atom_site_adp_type
_atom_site_occupancy
_atom_site_symmetry_multiplicity
_atom_site_calc_flag
_atom_site_refinement_flags
Cl1 Cl 0.24637(6) -0.04924(12) 0.45697(4) 0.0367(3) Uani 1.0 4 d .
O1 O 0.52029(17) 0.5412(3) 0.36985(10) 0.0354(5) Uani 1.0 4 d .
O2 O 0.46472(14) 0.2171(3) 0.50774(8) 0.0249(4) Uani 1.0 4 d .
C1 C 0.3994(2) 0.2343(4) 0.37787(12) 0.0202(5) Uani 1.0 4 d .
C2 C 0.3791(2) 0.3024(4) 0.44839(12) 0.0211(5) Uani 1.0 4 d .
C3 C 0.5360(2) 0.2934(5) 0.25134(12) 0.0226(5) Uani 1.0 4 d .
C4 C 0.5527(2) 0.2004(4) 0.31693(12) 0.0223(5) Uani 1.0 4 d .
C5 C 0.5526(3) 0.2774(5) 0.12789(13) 0.0284(6) Uani 1.0 4 d .
C6 C 0.6221(2) -0.0239(4) 0.21134(13) 0.0239(6) Uani 1.0 4 d .
C7 C 0.5171(2) 0.3087(5) 0.37622(13) 0.0243(6) Uani 1.0 4 d .
C8 C 0.56984(19) 0.1838(4) 0.19629(12) 0.0228(5) Uani 1.0 4 d .
C9 C 0.6056(3) -0.0074(5) 0.33080(14) 0.0266(6) Uani 1.0 4 d .
C10 C 0.6399(3) -0.1165(5) 0.28007(14) 0.0281(6) Uani 1.0 4 d .
C11 C 0.3050(3) 0.3255(5) 0.31508(14) 0.0295(6) Uani 1.0 4 d .
C12 C 0.1714(3) 0.3396(5) 0.38946(15) 0.0308(6) Uani 1.0 4 d .
C13 C 0.2626(3) 0.2456(5) 0.45255(14) 0.0270(6) Uani 1.0 4 d .
C14 C 0.6571(3) -0.1331(5) 0.15689(15) 0.0323(6) Uani 1.0 4 d .
C15 C 0.6380(3) -0.0395(6) 0.09126(15) 0.0370(7) Uani 1.0 4 d .
C16 C 0.5863(3) 0.1676(6) 0.07668(14) 0.0354(7) Uani 1.0 4 d .
C17 C 0.1877(3) 0.2652(6) 0.31876(14) 0.0318(7) Uani 1.0 4 d .
H18 H 0.618(3) -0.076(6) 0.3759(17) 0.046(9) Uiso 1.0 4 d .
H19 H 0.670(3) -0.264(5) 0.2911(14) 0.029(8) Uiso 1.0 4 d .
H20 H 0.694(3) -0.276(5) 0.1688(14) 0.029(8) Uiso 1.0 4 d .
H21 H 0.663(3) -0.120(5) 0.0581(16) 0.036(8) Uiso 1.0 4 d .
H22 H 0.567(3) 0.230(5) 0.0285(16) 0.041(9) Uiso 1.0 4 d .
H23 H 0.520(3) 0.420(5) 0.1181(14) 0.026(7) Uiso 1.0 4 d .
H24 H 0.504(2) 0.436(5) 0.2410(13) 0.018(7) Uiso 1.0 4 d .
H25 H 0.577(3) 0.263(5) 0.4210(14) 0.025(7) Uiso 1.0 4 d .
H28 H 0.3804(19) 0.465(4) 0.4535(12) 0.010(6) Uiso 1.0 4 d .
H29 H 0.257(3) 0.300(5) 0.4980(15) 0.030(8) Uiso 1.0 4 d .
H30 H 0.168(3) 0.507(5) 0.3954(15) 0.035(8) Uiso 1.0 4 d .
H31 H 0.099(3) 0.302(6) 0.3935(17) 0.053(10) Uiso 1.0 4 d .
H32 H 0.129(3) 0.335(5) 0.2759(16) 0.042(9) Uiso 1.0 4 d .
H33 H 0.175(3) 0.099(5) 0.3122(14) 0.032(8) Uiso 1.0 4 d .
H34 H 0.318(3) 0.276(6) 0.2714(17) 0.047(10) Uiso 1.0 4 d .
H35 H 0.311(3) 0.492(5) 0.3195(15) 0.035(8) Uiso 1.0 4 d .
H36 H 0.395(2) 0.078(5) 0.3742(12) 0.012(6) Uiso 1.0 4 d .
H2 H 0.4667 0.0797 0.5046 0.0299 Uiso 1.0 4 calc R
H1 H 0.5003 0.5999 0.4030 0.0425 Uiso 1.0 4 calc R

loop_
_atom_site_aniso_label
_atom_site_aniso_U_11
_atom_site_aniso_U_22
_atom_site_aniso_U_33
_atom_site_aniso_U_12
_atom_site_aniso_U_13
_atom_site_aniso_U_23
Cl1 0.0351(4) 0.0330(4) 0.0430(4) -0.0098(3) 0.0129(3) 0.0050(3)
O1 0.0521(13) 0.0247(10) 0.0386(11) -0.0117(9) 0.0278(10) -0.0103(8)
O2 0.0281(10) 0.0240(9) 0.0218(9) 0.0006(7) 0.0058(7) 0.0010(7)
C1 0.0231(12) 0.0206(13) 0.0192(11) -0.0014(10) 0.0099(9) -0.0024(9)
C2 0.0240(12) 0.0209(13) 0.0187(11) 0.0003(10) 0.0069(9) -0.0024(9)
C3 0.0227(12) 0.0244(13) 0.0225(12) 0.0002(10) 0.0094(10) -0.0029(10)
C4 0.0212(12) 0.0262(13) 0.0217(11) -0.0045(10) 0.0097(10) -0.0027(10)
C5 0.0266(13) 0.0360(16) 0.0236(13) 0.0003(11) 0.0089(10) 0.0000(11)
C6 0.0202(12) 0.0267(14) 0.0269(12) -0.0035(10) 0.0100(10) -0.0058(10)
C7 0.0263(13) 0.0283(14) 0.0207(12) -0.0057(11) 0.0107(10) -0.0028(10)
C8 0.0210(12) 0.0276(13) 0.0220(12) -0.0025(10) 0.0096(10) -0.0026(10)
C9 0.0289(14) 0.0255(13) 0.0272(13) -0.0033(11) 0.0111(11) 0.0042(11)
C10 0.0278(14) 0.0219(13) 0.0363(15) -0.0009(11) 0.0119(12) 0.0027(11)
C11 0.0278(14) 0.0379(16) 0.0233(13) 0.0005(12) 0.0083(11) 0.0019(12)
C12 0.0232(13) 0.0371(16) 0.0348(15) 0.0019(12) 0.0126(11) -0.0030(12)
C13 0.0294(14) 0.0266(14) 0.0288(13) -0.0022(11) 0.0146(11) -0.0043(11)
C14 0.0268(14) 0.0325(16) 0.0410(16) -0.0022(12) 0.0150(12) -0.0089(12)
C15 0.0341(15) 0.0501(19) 0.0323(15) -0.0046(14) 0.0184(12) -0.0138(13)
C16 0.0336(15) 0.0525(19) 0.0239(13) -0.0027(14) 0.0143(12) -0.0034(13)
C17 0.0243(14) 0.0426(17) 0.0262(13) 0.0005(12) 0.0036(11) -0.0006(12)

loop_
_atom_type_symbol
_atom_type_description
_atom_type_scat_dispersion_real
_atom_type_scat_dispersion_imag
_atom_type_scat_source
C C 0.0033 0.0016
;
International Tables for Crystallography
(1992, Vol. C, Tables 4.2.6.8 and 6.1.1.4)
;
H H 0.0000 0.0000
;
International Tables for Crystallography
(1992, Vol. C, Table 6.1.1.4)
;
Cl Cl 0.1484 0.1585
;
International Tables for Crystallography
(1992, Vol. C, Tables 4.2.6.8 and 6.1.1.4)
;
O O 0.0106 0.0060
;
International Tables for Crystallography
(1992, Vol. C, Tables 4.2.6.8 and 6.1.1.4)
;

loop_
_geom_angle_atom_site_label_1
_geom_angle_atom_site_label_2
_geom_angle_atom_site_label_3
_geom_angle
_geom_angle_publ_flag
C2 C1 C7 110.21(19) yes
C2 C1 C11 109.6(3) yes
C7 C1 C11 112.8(3) yes
O2 C2 C1 110.8(2) yes
O2 C2 C13 112.0(2) yes
C1 C2 C13 113.41(19) yes
C4 C3 C8 121.2(3) yes
C3 C4 C7 123.0(3) yes
C3 C4 C9 119.1(3) yes
C7 C4 C9 117.8(3) yes
C8 C5 C16 120.2(3) yes
C8 C6 C10 119.3(3) yes
C8 C6 C14 118.9(3) yes
C10 C6 C14 121.8(3) yes
O1 C7 C1 110.2(2) yes
O1 C7 C4 110.2(3) yes
C1 C7 C4 112.4(2) yes
C3 C8 C5 121.9(3) yes
C3 C8 C6 118.6(3) yes
C5 C8 C6 119.5(3) yes
C4 C9 C10 121.5(3) yes
C6 C10 C9 120.2(3) yes
C1 C11 C17 113.3(3) yes
C13 C12 C17 111.1(3) yes
Cl1 C13 C2 110.49(19) yes
Cl1 C13 C12 110.09(18) yes
C2 C13 C12 111.7(3) yes
C6 C14 C15 120.1(3) yes
C14 C15 C16 120.7(3) yes
C5 C16 C15 120.6(3) yes
C11 C17 C12 110.6(3) yes
C7 O1 H1 109.471 no
C2 O2 H2 109.465 no
C2 C1 H36 108.3(16) no
C7 C1 H36 109.2(16) no
C11 C1 H36 106.5(13) no
O2 C2 H28 107.1(12) no
C1 C2 H28 110.9(15) no
C13 C2 H28 102.1(15) no
C4 C3 H24 121.2(16) no
C8 C3 H24 117.6(16) no
C8 C5 H23 119.7(18) no
C16 C5 H23 120.0(18) no
O1 C7 H25 108.4(16) no
C1 C7 H25 111.6(18) no
C4 C7 H25 103.8(18) no
C4 C9 H18 121(2) no
C10 C9 H18 118(2) no
C6 C10 H19 121.6(17) no
C9 C10 H19 117.9(18) no
C1 C11 H34 108.0(18) no
C1 C11 H35 105.8(15) no
C17 C11 H34 112.1(19) no
C17 C11 H35 106.3(19) no
H34 C11 H35 111(3) no
C13 C12 H30 109.0(15) no
C13 C12 H31 109.9(19) no
C17 C12 H30 114.7(18) no
C17 C12 H31 112.4(19) no
H30 C12 H31 99(3) no
Cl1 C13 H29 105.0(17) no
C2 C13 H29 106.8(17) no
C12 C13 H29 112.6(16) no
C6 C14 H20 117.3(18) no
C15 C14 H20 122.5(18) no
C14 C15 H21 115.7(18) no
C16 C15 H21 123.6(18) no
C5 C16 H22 118.0(19) no
C15 C16 H22 121.1(19) no
C11 C17 H32 108.8(19) no
C11 C17 H33 109.9(18) no
C12 C17 H32 111.7(19) no
C12 C17 H33 110.6(17) no
H32 C17 H33 105(3) no

loop_
_geom_bond_atom_site_label_1
_geom_bond_atom_site_label_2
_geom_bond_distance
_geom_bond_publ_flag
Cl1 C13 1.811(3) yes
O1 C7 1.422(4) yes
O2 C2 1.428(3) yes
C1 C2 1.531(4) yes
C1 C7 1.543(4) yes
C1 C11 1.537(4) yes
C2 C13 1.516(4) yes
C3 C4 1.363(4) yes
C3 C8 1.431(4) yes
C4 C7 1.509(4) yes
C4 C9 1.416(4) yes
C5 C8 1.413(4) yes
C5 C16 1.368(5) yes
C6 C8 1.414(4) yes
C6 C10 1.416(4) yes
C6 C14 1.427(5) yes
C9 C10 1.362(5) yes
C11 C17 1.528(5) yes
C12 C13 1.526(4) yes
C12 C17 1.525(5) yes
C14 C15 1.362(5) yes
C15 C16 1.407(5) yes
O1 H1 0.840 no
O2 H2 0.840 no
C1 H36 0.96(3) no
C2 H28 0.99(3) no
C3 H24 0.95(3) no
C5 H23 0.96(3) no
C7 H25 1.01(3) no
C9 H18 0.95(4) no
C10 H19 0.97(3) no
C11 H34 0.96(4) no
C11 H35 1.02(4) no
C12 H30 1.03(3) no
C12 H31 0.95(4) no
C13 H29 0.97(3) no
C14 H20 0.98(3) no
C15 H21 0.94(4) no
C16 H22 0.98(3) no
C17 H32 1.03(3) no
C17 H33 1.03(3) no

loop_
_geom_contact_atom_site_label_1
_geom_contact_atom_site_label_2
_geom_contact_distance
_geom_contact_publ_flag
_geom_contact_site_symmetry_2
Cl1 O2 3.073(3) no .
Cl1 C1 3.274(3) no .
Cl1 C17 3.221(4) no .
O1 O2 3.569(4) no .
O1 C2 3.023(4) no .
O1 C3 2.821(4) no .
O1 C11 2.898(4) no .
O2 C7 2.887(4) no .
C1 C3 3.407(5) no .
C1 C9 3.314(5) no .
C1 C12 2.982(5) no .
C2 C17 2.944(4) no .
C3 C10 2.792(4) no .
C3 C11 3.457(5) no .
C4 C6 2.815(4) no .
C4 C11 3.167(5) no .
C5 C14 2.799(5) no .
C6 C16 2.798(5) no .
C8 C9 2.794(4) no .
C8 C15 2.794(5) no .
C11 C13 2.930(5) no .
O1 O2 2.772(3) no 3_666
O1 C2 3.543(4) no 3_666
O1 C9 3.121(4) no 1_565
O1 C10 3.342(4) no 1_565
O2 O1 2.772(3) no 3_666
O2 O2 2.830(3) no 3_656
O2 O2 3.589(3) no 3_666
O2 C2 3.480(4) no 3_666
C2 O1 3.543(4) no 3_666
C2 O2 3.480(4) no 3_666
C9 O1 3.121(4) no 1_545
C10 O1 3.342(4) no 1_545
Cl1 H28 3.56(3) no .
Cl1 H31 2.86(4) no .
Cl1 H33 2.86(3) no .
Cl1 H36 2.89(3) no .
Cl1 H2 2.7439 no .
O1 H24 2.55(3) no .
O1 H28 2.75(3) no .
O1 H34 3.14(3) no .
O1 H35 2.53(3) no .
O1 H36 3.24(3) no .
O2 H25 2.51(4) no .
O2 H29 2.58(3) no .
O2 H36 2.64(3) no .
O2 H1 3.2179 no .
C1 H18 3.32(4) no .
C1 H24 3.52(3) no .
C1 H29 3.35(4) no .
C1 H30 3.42(4) no .
C1 H32 3.43(3) no .
C1 H33 2.83(3) no .
C1 H2 2.5574 no .
C1 H1 2.5330 no .
C2 H25 2.68(3) no .
C2 H30 2.82(3) no .
C2 H31 3.34(4) no .
C2 H33 3.34(3) no .
C2 H34 3.33(4) no .
C2 H35 2.68(3) no .
C2 H1 2.6694 no .
C3 H18 3.26(3) no .
C3 H23 2.67(3) no .
C3 H25 3.22(3) no .
C3 H34 2.85(4) no .
C4 H19 3.28(3) no .
C4 H34 2.83(3) no .
C4 H35 3.51(4) no .
C4 H36 2.64(3) no .
C4 H1 3.1333 no .
C5 H21 3.27(4) no .
C5 H24 2.64(3) no .
C6 H18 3.25(4) no .
C6 H21 3.24(4) no .
C6 H23 3.30(3) no .
C6 H24 3.29(3) no .
C7 H18 2.66(4) no .
C7 H24 2.72(3) no .
C7 H28 2.75(3) no .
C7 H34 2.73(3) no .
C7 H35 2.72(3) no .
C7 H2 3.0936 no .
C8 H19 3.33(3) no .
C8 H20 3.32(3) no .
C8 H22 3.29(4) no .
C9 H24 3.27(3) no .
C9 H25 2.51(3) no .
C9 H36 3.03(3) no .
C10 H20 2.64(3) no .
C11 H24 3.28(3) no .
C11 H25 3.44(3) no .
C11 H28 2.73(3) no .
C11 H30 2.85(4) no .
C11 H31 3.35(4) no .
C11 H1 3.0402 no .
C12 H28 2.65(3) no .
C12 H34 3.36(4) no .
C12 H35 2.67(4) no .
C12 H36 3.29(3) no .
C13 H32 3.42(3) no .
C13 H33 2.79(3) no .
C13 H35 3.21(4) no .
C13 H36 2.75(3) no .
C13 H2 2.6491 no .
C14 H19 2.71(3) no .
C14 H22 3.29(3) no .
C15 H23 3.27(3) no .
C16 H20 3.31(3) no .
C17 H28 3.24(2) no .
C17 H29 3.37(3) no .
C17 H36 2.74(3) no .
H18 H19 2.26(5) no .
H18 H25 2.36(5) no .
H18 H36 2.93(5) no .
H19 H20 2.50(4) no .
H20 H21 2.29(4) no .
H21 H22 2.43(5) no .
H22 H23 2.31(5) no .
H23 H24 2.47(4) no .
H24 H25 3.53(4) no .
H24 H34 2.73(5) no .
H24 H35 3.22(5) no .
H24 H1 3.3373 no .
H25 H28 2.97(4) no .
H25 H36 2.46(4) no .
H25 H2 2.6682 no .
H25 H1 2.2462 no .
H28 H29 2.21(4) no .
H28 H30 2.57(4) no .
H28 H31 3.50(5) no .
H28 H35 2.52(4) no .
H28 H36 2.85(4) no .
H28 H2 2.6514 no .
H28 H1 2.1761 no .
H29 H30 2.36(4) no .
H29 H31 2.39(4) no .
H29 H2 2.8999 no .
H30 H32 2.48(5) no .
H30 H33 2.98(5) no .
H30 H35 2.63(5) no .
H31 H32 2.45(5) no .
H31 H33 2.42(5) no .
H31 H35 3.55(6) no .
H32 H34 2.41(5) no .
H32 H35 2.37(5) no .
H33 H34 2.40(5) no .
H33 H35 2.91(5) no .
H33 H36 2.65(4) no .
H34 H36 2.30(4) no .
H34 H1 3.5066 no .
H35 H36 2.82(4) no .
H35 H1 2.5372 no .
H36 H2 2.4484 no .
H36 H1 3.4231 no .
Cl1 H18 3.31(3) no 3_656
Cl1 H21 3.20(4) no 4_445
Cl1 H22 3.54(4) no 4_455
Cl1 H23 3.22(3) no 2_545
Cl1 H25 3.03(3) no 3_656
Cl1 H28 3.41(3) no 1_545
Cl1 H30 3.01(3) no 1_545
Cl1 H2 3.4371 no 3_656
O1 H18 2.62(4) no 1_565
O1 H19 2.98(3) no 1_565
O1 H28 3.32(3) no 3_666
O1 H29 3.34(3) no 3_666
O1 H32 3.42(3) no 2_555
O1 H2 3.3413 no 3_666
O2 H18 2.89(4) no 3_656
O2 H25 3.34(3) no 3_656
O2 H25 3.56(3) no 3_666
O2 H28 2.68(3) no 3_666
O2 H36 3.05(3) no 3_656
O2 H2 2.0430 no 3_656
O2 H1 2.0104 no 3_666
C1 H2 3.0834 no 3_656
C2 H28 3.37(3) no 3_666
C2 H2 2.9873 no 3_656
C2 H1 2.9223 no 3_666
C3 H19 3.14(3) no 1_565
C3 H20 3.30(3) no 2_655
C3 H32 3.42(3) no 2_545
C3 H33 3.17(3) no 2_555
C4 H20 3.09(3) no 2_655
C4 H32 3.32(3) no 2_545
C5 H19 3.37(3) no 2_655
C5 H20 3.21(3) no 1_565
C5 H30 3.12(3) no 2_545
C5 H31 3.42(4) no 2_545
C6 H19 3.05(3) no 2_655
C6 H20 3.15(3) no 2_655
C6 H31 3.11(3) no 2_545
C6 H32 3.32(4) no 2_545
C7 H28 3.49(3) no 3_666
C7 H2 3.2866 no 3_656
C8 H19 3.20(3) no 2_655
C8 H20 3.35(3) no 2_655
C8 H30 3.18(3) no 2_545
C8 H31 3.28(4) no 2_545
C8 H32 3.43(4) no 2_545
C9 H20 2.86(3) no 2_655
C9 H32 3.21(3) no 2_545
C9 H1 3.2422 no 1_545
C10 H20 2.90(3) no 2_655
C10 H24 3.18(3) no 1_545
C10 H32 3.22(3) no 2_545
C11 H33 3.07(3) no 2_555
C11 H34 3.35(4) no 2_555
C11 H35 3.31(3) no 2_545
C12 H22 3.37(4) no 4_455
C12 H23 3.47(3) no 2_545
C13 H18 3.42(3) no 3_656
C13 H21 3.53(4) no 4_455
C13 H22 3.21(4) no 4_455
C13 H1 3.5725 no 3_666
C14 H19 3.08(3) no 2_655
C14 H23 3.18(3) no 1_545
C14 H31 3.08(4) no 2_545
C15 H19 3.27(3) no 2_655
C15 H22 3.14(3) no 3_655
C15 H29 3.04(4) no 4_554
C15 H31 3.20(4) no 2_545
C16 H19 3.40(3) no 2_655
C16 H21 3.46(3) no 3_655
C16 H22 3.39(3) no 3_655
C16 H29 2.98(4) no 4_554
C16 H30 3.51(4) no 2_545
C16 H31 3.38(4) no 2_545
C17 H24 3.07(3) no 2_545
C17 H34 3.45(4) no 2_545
C17 H34 3.56(4) no 2_555
C17 H35 3.18(3) no 2_545
H18 Cl1 3.31(3) no 3_656
H18 O1 2.62(4) no 1_545
H18 O2 2.89(4) no 3_656
H18 C13 3.42(3) no 3_656
H18 H20 3.28(5) no 2_655
H18 H29 2.85(4) no 3_656
H18 H2 2.8325 no 3_656
H18 H1 2.6048 no 1_545
H19 O1 2.98(3) no 1_545
H19 C3 3.14(3) no 1_545
H19 C5 3.37(3) no 2_645
H19 C6 3.05(3) no 2_645
H19 C8 3.20(3) no 2_645
H19 C14 3.08(3) no 2_645
H19 C15 3.27(3) no 2_645
H19 C16 3.40(3) no 2_645
H19 H20 3.53(4) no 2_645
H19 H20 3.40(4) no 2_655
H19 H24 2.72(4) no 1_545
H19 H1 3.5511 no 1_545
H20 C3 3.30(3) no 2_645
H20 C4 3.09(3) no 2_645
H20 C5 3.21(3) no 1_545
H20 C6 3.15(3) no 2_645
H20 C8 3.35(3) no 2_645
H20 C9 2.86(3) no 2_645
H20 C10 2.90(3) no 2_645
H20 H18 3.28(5) no 2_645
H20 H19 3.40(4) no 2_645
H20 H19 3.53(4) no 2_655
H20 H23 2.80(4) no 1_545
H20 H24 3.55(5) no 1_545
H20 H31 3.53(5) no 2_545
H21 Cl1 3.20(4) no 4_544
H21 C13 3.53(4) no 4_554
H21 C16 3.46(3) no 3_655
H21 H22 2.95(4) no 3_655
H21 H25 3.22(5) no 2_645
H21 H29 2.71(5) no 4_554
H21 H30 3.28(5) no 4_554
H22 Cl1 3.54(4) no 4_554
H22 C12 3.37(4) no 4_554
H22 C13 3.21(4) no 4_554
H22 C15 3.14(3) no 3_655
H22 C16 3.39(3) no 3_655
H22 H21 2.95(4) no 3_655
H22 H22 3.28(5) no 3_655
H22 H23 3.48(4) no 3_665
H22 H29 2.62(5) no 4_554
H22 H30 3.52(5) no 4_554
H22 H31 2.80(5) no 4_554
H23 Cl1 3.22(3) no 2_555
H23 C12 3.47(3) no 2_555
H23 C14 3.18(3) no 1_565
H23 H20 2.80(4) no 1_565
H23 H22 3.48(4) no 3_665
H23 H30 3.40(5) no 2_545
H23 H31 2.73(5) no 2_555
H23 H33 3.30(5) no 2_555
H24 C10 3.18(3) no 1_565
H24 C17 3.07(3) no 2_555
H24 H19 2.72(4) no 1_565
H24 H20 3.55(5) no 1_565
H24 H31 3.40(4) no 2_555
H24 H32 2.90(4) no 2_555
H24 H33 2.39(4) no 2_555
H25 Cl1 3.03(3) no 3_656
H25 O2 3.34(3) no 3_656
H25 O2 3.56(3) no 3_666
H25 H21 3.22(5) no 2_655
H25 H28 2.88(4) no 3_666
H25 H29 3.45(4) no 3_666
H25 H2 2.6892 no 3_656
H28 Cl1 3.41(3) no 1_565
H28 O1 3.32(3) no 3_666
H28 O2 2.68(3) no 3_666
H28 C2 3.37(3) no 3_666
H28 C7 3.49(3) no 3_666
H28 H25 2.88(4) no 3_666
H28 H28 3.04(3) no 3_666
H28 H2 3.3303 no 3_666
H28 H1 2.7996 no 3_666
H29 O1 3.34(3) no 3_666
H29 C15 3.04(4) no 4_455
H29 C16 2.98(4) no 4_455
H29 H18 2.85(4) no 3_656
H29 H21 2.71(5) no 4_455
H29 H22 2.62(5) no 4_455
H29 H25 3.45(4) no 3_666
H29 H1 3.1361 no 3_666
H30 Cl1 3.01(3) no 1_565
H30 C5 3.12(3) no 2_555
H30 C8 3.18(3) no 2_555
H30 C16 3.51(4) no 2_555
H30 H21 3.28(5) no 4_455
H30 H22 3.52(5) no 4_455
H30 H23 3.40(5) no 2_555
H31 C5 3.42(4) no 2_555
H31 C6 3.11(3) no 2_555
H31 C8 3.28(4) no 2_555
H31 C14 3.08(4) no 2_555
H31 C15 3.20(4) no 2_555
H31 C16 3.38(4) no 2_555
H31 H20 3.53(5) no 2_555
H31 H22 2.80(5) no 4_455
H31 H23 2.73(5) no 2_545
H31 H24 3.40(4) no 2_545
H32 O1 3.42(3) no 2_545
H32 C3 3.42(3) no 2_555
H32 C4 3.32(3) no 2_555
H32 C6 3.32(4) no 2_555
H32 C8 3.43(4) no 2_555
H32 C9 3.21(3) no 2_555
H32 C10 3.22(3) no 2_555
H32 H24 2.90(4) no 2_545
H32 H34 2.98(5) no 2_555
H32 H35 3.04(5) no 2_545
H32 H36 3.23(4) no 2_555
H33 C3 3.17(3) no 2_545
H33 C11 3.07(3) no 2_545
H33 H23 3.30(5) no 2_545
H33 H24 2.39(4) no 2_545
H33 H34 2.58(5) no 2_545
H33 H35 2.71(5) no 2_545
H34 C11 3.35(4) no 2_545
H34 C17 3.56(4) no 2_545
H34 C17 3.45(4) no 2_555
H34 H32 2.98(5) no 2_545
H34 H33 2.58(5) no 2_555
H34 H34 3.47(5) no 2_545
H34 H34 3.47(5) no 2_555
H34 H35 2.66(4) no 2_545
H35 C11 3.31(3) no 2_555
H35 C17 3.18(3) no 2_555
H35 H32 3.04(5) no 2_555
H35 H33 2.71(5) no 2_555
H35 H34 2.66(4) no 2_555
H36 O2 3.05(3) no 3_656
H36 H32 3.23(4) no 2_545
H36 H2 2.6755 no 3_656
H36 H1 3.1767 no 1_545
H2 Cl1 3.4371 no 3_656
H2 O1 3.3413 no 3_666
H2 O2 2.0430 no 3_656
H2 C1 3.0834 no 3_656
H2 C2 2.9873 no 3_656
H2 C7 3.2866 no 3_656
H2 H18 2.8325 no 3_656
H2 H25 2.6892 no 3_656
H2 H28 3.3303 no 3_666
H2 H36 2.6755 no 3_656
H2 H2 1.3229 no 3_656
H2 H1 2.6104 no 3_666
H1 O2 2.0104 no 3_666
H1 C2 2.9223 no 3_666
H1 C9 3.2422 no 1_565
H1 C13 3.5725 no 3_666
H1 H18 2.6048 no 1_565
H1 H19 3.5511 no 1_565
H1 H28 2.7996 no 3_666
H1 H29 3.1361 no 3_666
H1 H36 3.1767 no 1_565
H1 H2 2.6104 no 3_666

loop_
_geom_hbond_atom_site_label_D
_geom_hbond_atom_site_label_H
_geom_hbond_atom_site_label_A
_geom_hbond_site_symmetry_A
_geom_hbond_distance_DA
_geom_hbond_distance_DH
_geom_hbond_distance_HA
_geom_hbond_angle_DHA
_geom_hbond_publ_flag
O1 H1 O2 3_666 2.772(3) 0.840 2.010 150.4 no
O2 H2 Cl1 . 3.073(3) 0.840 2.744 105.2 no
O2 H2 O2 3_656 2.830(3) 0.840 2.043 155.7 no

loop_
_geom_torsion_atom_site_label_1
_geom_torsion_atom_site_label_2
_geom_torsion_atom_site_label_3
_geom_torsion_atom_site_label_4
_geom_torsion
_geom_torsion_publ_flag
C2 C1 C7 O1 -70.6(3) no
C2 C1 C7 C4 166.14(17) no
C7 C1 C2 O2 -56.1(3) no
C7 C1 C2 C13 176.96(17) no
C2 C1 C11 C17 -53.0(3) no
C11 C1 C2 O2 179.16(19) no
C11 C1 C2 C13 52.2(3) no
C7 C1 C11 C17 -176.27(19) no
C11 C1 C7 O1 52.3(3) no
C11 C1 C7 C4 -71.0(3) no
O2 C2 C13 Cl1 -57.8(3) no
O2 C2 C13 C12 179.28(17) no
C1 C2 C13 Cl1 68.5(3) no
C1 C2 C13 C12 -54.4(3) no
C4 C3 C8 C5 179.7(2) no
C4 C3 C8 C6 -0.5(4) no
C8 C3 C4 C7 -179.19(19) no
C8 C3 C4 C9 0.7(4) no
C3 C4 C7 O1 -29.7(3) no
C3 C4 C7 C1 93.6(3) no
C3 C4 C9 C10 -0.2(4) no
C7 C4 C9 C10 179.7(2) no
C9 C4 C7 O1 150.3(2) no
C9 C4 C7 C1 -86.4(3) no
C8 C5 C16 C15 0.2(4) no
C16 C5 C8 C3 179.9(3) no
C16 C5 C8 C6 0.0(4) no
C8 C6 C10 C9 0.8(4) no
C10 C6 C8 C3 -0.3(4) no
C10 C6 C8 C5 179.6(2) no
C8 C6 C14 C15 -1.3(4) no
C14 C6 C8 C3 -179.3(2) no
C14 C6 C8 C5 0.5(4) no
C10 C6 C14 C15 179.7(3) no
C14 C6 C10 C9 179.8(3) no
C4 C9 C10 C6 -0.6(4) no
C1 C11 C17 C12 55.6(3) no
C13 C12 C17 C11 -55.5(3) no
C17 C12 C13 Cl1 -68.0(3) no
C17 C12 C13 C2 55.2(3) no
C6 C14 C15 C16 1.6(4) no
C14 C15 C16 C5 -1.0(5) no
